data_4326512
loop_
_publ_author_name
'Daniel L. Reger'
'Jacob J. Horger'
'Agota Debreczeni'
'Mark D. Smith'

_publ_contact_author_address
;
Department of Chemistry and Biochemistry
University of South Carolina
Columbia, South Carolina 29208
USA
;
_publ_contact_author_email reger@mail.chem.sc.edu
_publ_contact_author_fax '1 803 777 9521'
_publ_contact_author_name 'Professor Daniel L. Reger'
_publ_contact_author_phone '1 803 777 2587'
_publ_section_title
;
 Syntheses and Characterization of Copper(II) Carboxylate Dimers Formed
 from Enantiopure Ligands Containing a Strong \p...\p Stacking Synthon:
 Enantioselective Single-Crystal to Single-Crystal Gas/Solid-Mediated
 Transformations
;
_journal_name_full 'Inorganic Chemistry'
_journal_page_first 10225
_journal_page_last 10240
_journal_paper_doi 10.1021/ic201238n
_journal_volume 50
_journal_year 2011
_chemical_absolute_configuration ad
_chemical_formula_moiety 'C69 H53 Cu2 N5 O17, 2.5(C4 H8 O), 0.5(C6 H14)'
_chemical_formula_sum 'C82 H80 Cu2 N5 O19.5'
_chemical_formula_weight 1574.59
_chemical_name_systematic
; 
 ? 
;
_space_group_IT_number 19
_symmetry_cell_setting orthorhombic
_symmetry_space_group_name_Hall 'P 2ac 2ab'
_symmetry_space_group_name_H-M 'P 21 21 21'
_atom_sites_solution_hydrogens geom
_atom_sites_solution_primary direct
_atom_sites_solution_secondary difmap
_audit_creation_method SHELXL-97
_cell_angle_alpha 90.00
_cell_angle_beta 90.00
_cell_angle_gamma 90.00
_cell_formula_units_Z 4
_cell_length_a 17.7756(12)
_cell_length_b 18.5085(13)
_cell_length_c 22.7270(16)
_cell_measurement_reflns_used 8251
_cell_measurement_temperature 150(2)
_cell_measurement_theta_max 23.692
_cell_measurement_theta_min 2.200
_cell_volume 7477.2(9)
_computing_cell_refinement 'SAINT-Plus Version 6.45 (Bruker, 2001)'
_computing_data_collection 'SMART Version 5.625 (Bruker, 2001)'
_computing_data_reduction 'SAINT-Plus Version 6.45 (Bruker, 2001)'
_computing_molecular_graphics various
_computing_publication_material 'SHELXTL Version 6.14 (Bruker, 2000)'
_computing_structure_refinement 'SHELXL-97 (Sheldrick, 1997)'
_computing_structure_solution 'SHELXS-97 (Sheldrick, 1990)'
_diffrn_ambient_temperature 150(2)
_diffrn_measured_fraction_theta_full 0.998
_diffrn_measured_fraction_theta_max 0.998
_diffrn_measurement_device_type 'Bruker SMART APEX CCD diffractometer'
_diffrn_measurement_method 'omega scans'
_diffrn_radiation_monochromator graphite
_diffrn_radiation_source 'fine-focus sealed tube'
_diffrn_radiation_type MoK\a
_diffrn_radiation_wavelength 0.71073
_diffrn_reflns_av_R_equivalents 0.0798
_diffrn_reflns_av_sigmaI/netI 0.0512
_diffrn_reflns_limit_h_max 21
_diffrn_reflns_limit_h_min -21
_diffrn_reflns_limit_k_max 22
_diffrn_reflns_limit_k_min -22
_diffrn_reflns_limit_l_max 27
_diffrn_reflns_limit_l_min -27
_diffrn_reflns_number 108015
_diffrn_reflns_theta_full 25.12
_diffrn_reflns_theta_max 25.12
_diffrn_reflns_theta_min 1.42
_exptl_absorpt_coefficient_mu 0.646
_exptl_absorpt_correction_type none
_exptl_crystal_colour blue
_exptl_crystal_density_diffrn 1.399
_exptl_crystal_description block
_exptl_crystal_F_000 3284
_exptl_crystal_size_max 0.38
_exptl_crystal_size_mid 0.24
_exptl_crystal_size_min 0.22
_refine_diff_density_max 1.178
_refine_diff_density_min -0.606
_refine_diff_density_rms 0.094
_refine_ls_abs_structure_details 'Flack H D (1983), Acta Cryst. A39, 876-881'
_refine_ls_abs_structure_Flack 0.056(16)
_refine_ls_extinction_method none
_refine_ls_goodness_of_fit_ref 1.035
_refine_ls_hydrogen_treatment constr
_refine_ls_matrix_type full
_refine_ls_number_parameters 908
_refine_ls_number_reflns 13308
_refine_ls_number_restraints 50
_refine_ls_restrained_S_all 1.037
_refine_ls_R_factor_all 0.0810
_refine_ls_R_factor_gt 0.0695
_refine_ls_shift/su_max 0.001
_refine_ls_shift/su_mean 0.000
_refine_ls_structure_factor_coef Fsqd
_refine_ls_weighting_details 'calc w=1/[\s^2^(Fo^2^)+(0.1218P)^2^+5.4941P] where P=(Fo^2^+2Fc^2^)/3'
_refine_ls_weighting_scheme calc
_refine_ls_wR_factor_gt 0.1890
_refine_ls_wR_factor_ref 0.1949
_reflns_number_gt 10992
_reflns_number_total 13308
_reflns_threshold_expression >2sigma(I)
_cod_data_source_file ic201238n_si_002_3.cif
_cod_data_source_block 3
_cod_original_formula_sum 'C82 H80 Cu2 N5 O19.50'
_cod_database_code 4326512

loop_
_symmetry_equiv_pos_as_xyz
'x, y, z'
'-x+1/2, -y, z+1/2'
'-x, y+1/2, -z+1/2'
'x+1/2, -y+1/2, -z'

loop_
_atom_site_label
_atom_site_type_symbol
_atom_site_fract_x
_atom_site_fract_y
_atom_site_fract_z
_atom_site_U_iso_or_equiv
_atom_site_adp_type
_atom_site_occupancy
_atom_site_symmetry_multiplicity
_atom_site_calc_flag
_atom_site_refinement_flags
_atom_site_disorder_assembly
_atom_site_disorder_group
Cu1 Cu 0.20071(4) 0.70829(3) 0.67571(3) 0.03841(19) Uani 1 1 d . . .
Cu2 Cu 0.21876(4) 0.84909(3) 0.67941(3) 0.03352(18) Uani 1 1 d . A .
C1A C 0.3185(4) 0.8424(4) 0.9199(3) 0.0435(15) Uani 1 1 d . . .
C2A C 0.2919(4) 0.8986(3) 0.9595(3) 0.0471(16) Uani 1 1 d . . .
C3A C 0.2138(4) 0.9137(3) 0.9645(3) 0.0447(15) Uani 1 1 d . . .
C4A C 0.1618(4) 0.8771(3) 0.9310(3) 0.0404(15) Uani 1 1 d . . .
C5A C 0.1867(4) 0.8209(3) 0.8891(3) 0.0373(14) Uani 1 1 d . . .
C6A C 0.3432(5) 0.9374(4) 0.9926(3) 0.0537(18) Uani 1 1 d . . .
H6A H 0.3951 0.9256 0.9900 0.064 Uiso 1 1 calc R . .
C7A C 0.3212(6) 0.9929(4) 1.0294(3) 0.062(2) Uani 1 1 d . . .
H7A H 0.3579 1.0194 1.0508 0.075 Uiso 1 1 calc R . .
C8A C 0.2448(6) 1.0104(4) 1.0352(3) 0.070(3) Uani 1 1 d . . .
H8A H 0.2297 1.0484 1.0607 0.083 Uiso 1 1 calc R . .
C9A C 0.1906(5) 0.9714(3) 1.0033(3) 0.0523(19) Uani 1 1 d . . .
C10A C 0.1125(5) 0.9855(4) 1.0068(3) 0.061(2) Uani 1 1 d . . .
H10A H 0.0946 1.0221 1.0326 0.073 Uiso 1 1 calc R . .
C11A C 0.0635(5) 0.9479(4) 0.9744(4) 0.068(2) Uani 1 1 d . . .
H11A H 0.0114 0.9587 0.9778 0.082 Uiso 1 1 calc R . .
C12A C 0.0862(4) 0.8931(4) 0.9355(3) 0.0536(18) Uani 1 1 d . . .
H12A H 0.0501 0.8675 0.9127 0.064 Uiso 1 1 calc R . .
C13A C 0.2885(4) 0.7518(3) 0.8430(3) 0.0418(14) Uani 1 1 d . . .
H13A H 0.3440 0.7585 0.8383 0.050 Uiso 1 1 calc R . .
C14A C 0.2783(4) 0.6769(3) 0.8698(3) 0.0489(16) Uani 1 1 d . . .
H14A H 0.3050 0.6745 0.9075 0.073 Uiso 1 1 calc R . .
H14B H 0.2988 0.6405 0.8429 0.073 Uiso 1 1 calc R . .
H14C H 0.2247 0.6677 0.8762 0.073 Uiso 1 1 calc R . .
C15A C 0.2548(3) 0.7618(3) 0.7814(3) 0.0422(15) Uani 1 1 d . . .
C1B C 0.4905(4) 0.8879(4) 0.6212(3) 0.0474(16) Uani 1 1 d . . .
C2B C 0.5103(4) 0.9520(4) 0.6563(3) 0.0502(17) Uani 1 1 d . . .
C3B C 0.5052(4) 0.9508(4) 0.7179(3) 0.0553(18) Uani 1 1 d . . .
C4B C 0.4827(4) 0.8873(4) 0.7470(4) 0.0560(19) Uani 1 1 d . . .
C5B C 0.4612(4) 0.8213(3) 0.7128(3) 0.0440(15) Uani 1 1 d . . .
C6B C 0.5291(4) 1.0163(4) 0.6276(4) 0.063(2) Uani 1 1 d . . .
H6B H 0.5304 1.0182 0.5859 0.076 Uiso 1 1 calc R . .
C7B C 0.5460(4) 1.0778(4) 0.6607(4) 0.070(2) Uani 1 1 d . . .
H7B H 0.5601 1.1210 0.6411 0.084 Uiso 1 1 calc R . .
C8B C 0.5427(5) 1.0770(5) 0.7199(4) 0.077(3) Uani 1 1 d . . .
H8B H 0.5555 1.1195 0.7411 0.093 Uiso 1 1 calc R . .
C9B C 0.5206(5) 1.0140(4) 0.7518(4) 0.069(2) Uani 1 1 d . . .
C10B C 0.5162(6) 1.0095(5) 0.8132(4) 0.091(3) Uani 1 1 d . . .
H10B H 0.5299 1.0503 0.8362 0.109 Uiso 1 1 calc R . .
C11B C 0.4929(6) 0.9482(5) 0.8409(4) 0.092(3) Uani 1 1 d . . .
H11B H 0.4875 0.9469 0.8824 0.110 Uiso 1 1 calc R . .
C12B C 0.4768(5) 0.8856(5) 0.8061(4) 0.075(3) Uani 1 1 d . . .
H12B H 0.4616 0.8422 0.8250 0.090 Uiso 1 1 calc R . .
C13B C 0.4243(4) 0.7709(3) 0.6194(3) 0.0419(14) Uani 1 1 d . . .
H13B H 0.4219 0.7873 0.5775 0.050 Uiso 1 1 calc R . .
C14B C 0.4617(4) 0.6961(4) 0.6192(4) 0.063(2) Uani 1 1 d . . .
H14D H 0.5121 0.6998 0.6021 0.094 Uiso 1 1 calc R . .
H14F H 0.4313 0.6626 0.5958 0.094 Uiso 1 1 calc R . .
H14E H 0.4656 0.6781 0.6597 0.094 Uiso 1 1 calc R . .
C15B C 0.3430(3) 0.7712(3) 0.6428(3) 0.0382(13) Uani 1 1 d . . .
C1C C 0.1740(5) 0.8793(3) 0.4345(3) 0.0468(17) Uani 1 1 d . . .
C2C C 0.2298(4) 0.9183(3) 0.3957(3) 0.0414(15) Uani 1 1 d . . .
C3C C 0.3054(4) 0.9005(3) 0.3996(3) 0.0443(15) Uani 1 1 d . . .
C4C C 0.3322(4) 0.8446(3) 0.4381(3) 0.0424(15) Uani 1 1 d . . .
C5C C 0.2777(4) 0.8067(3) 0.4744(3) 0.0438(15) Uani 1 1 d . . .
C6C C 0.2043(4) 0.9722(3) 0.3611(3) 0.0470(16) Uani 1 1 d . . .
H6C H 0.1521 0.9829 0.3589 0.056 Uiso 1 1 calc R . .
C7C C 0.2580(5) 1.0131(3) 0.3276(3) 0.0561(19) Uani 1 1 d . . .
H7C H 0.2411 1.0516 0.3033 0.067 Uiso 1 1 calc R . .
C8C C 0.3329(5) 0.9977(4) 0.3301(3) 0.0560(19) Uani 1 1 d . . .
H8C H 0.3673 1.0265 0.3082 0.067 Uiso 1 1 calc R . .
C9C C 0.3609(5) 0.9395(4) 0.3646(3) 0.0502(18) Uani 1 1 d . . .
C10C C 0.4354(4) 0.9210(4) 0.3673(3) 0.0546(18) Uani 1 1 d . . .
H10C H 0.4710 0.9463 0.3439 0.066 Uiso 1 1 calc R . .
C11C C 0.4595(5) 0.8660(4) 0.4039(3) 0.0556(18) Uani 1 1 d . . .
H11C H 0.5114 0.8537 0.4055 0.067 Uiso 1 1 calc R . .
C12C C 0.4072(4) 0.8284(4) 0.4386(3) 0.0491(16) Uani 1 1 d . . .
H12C H 0.4246 0.7905 0.4633 0.059 Uiso 1 1 calc R . .
C13C C 0.1463(4) 0.7835(4) 0.5061(3) 0.0469(15) Uani 1 1 d . . .
H13C H 0.0978 0.8108 0.5043 0.056 Uiso 1 1 calc R . .
C14C C 0.1314(5) 0.7109(4) 0.4793(3) 0.062(2) Uani 1 1 d . . .
H14G H 0.1240 0.7163 0.4368 0.092 Uiso 1 1 calc R . .
H14I H 0.0861 0.6899 0.4969 0.092 Uiso 1 1 calc R . .
H14H H 0.1744 0.6790 0.4866 0.092 Uiso 1 1 calc R . .
C15C C 0.1695(3) 0.7817(3) 0.5707(2) 0.0357(13) Uani 1 1 d . . .
C1D C -0.0418(3) 0.9377(3) 0.7216(3) 0.0391(14) Uani 1 1 d . . .
C2D C -0.0540(3) 1.0021(3) 0.6835(3) 0.0394(13) Uani 1 1 d . . .
C3D C -0.0512(3) 0.9953(3) 0.6218(3) 0.0401(14) Uani 1 1 d . . .
C4D C -0.0372(4) 0.9271(4) 0.5949(3) 0.0453(15) Uani 1 1 d . . .
C5D C -0.0214(4) 0.8646(3) 0.6313(3) 0.0420(15) Uani 1 1 d . . .
C6D C -0.0692(4) 1.0689(4) 0.7083(3) 0.0457(15) Uani 1 1 d . . .
H6D H -0.0723 1.0732 0.7499 0.055 Uiso 1 1 calc R . .
C7D C -0.0800(4) 1.1287(3) 0.6741(3) 0.0540(17) Uani 1 1 d . . .
H7D H -0.0906 1.1741 0.6918 0.065 Uiso 1 1 calc R . .
C8D C -0.0756(4) 1.1230(4) 0.6141(3) 0.0524(17) Uani 1 1 d . . .
H8D H -0.0821 1.1653 0.5909 0.063 Uiso 1 1 calc R . .
C9D C -0.0618(4) 1.0566(4) 0.5852(3) 0.0479(16) Uani 1 1 d . . .
C10D C -0.0603(5) 1.0467(4) 0.5243(3) 0.061(2) Uani 1 1 d . . .
H10D H -0.0688 1.0871 0.4994 0.073 Uiso 1 1 calc RD . .
C11D C -0.0473(6) 0.9820(4) 0.4996(3) 0.074(3) Uani 1 1 d . . .
H11D H -0.0469 0.9773 0.4580 0.089 Uiso 1 1 calc R . .
C12D C -0.0345(5) 0.9218(4) 0.5349(3) 0.061(2) Uani 1 1 d . . .
H12D H -0.0237 0.8765 0.5171 0.073 Uiso 1 1 calc R . .
C13D C -0.0029(4) 0.8104(3) 0.7299(3) 0.0417(15) Uani 1 1 d . . .
H13D H -0.0004 0.8273 0.7717 0.050 Uiso 1 1 calc R . .
C14D C -0.0583(4) 0.7463(4) 0.7285(3) 0.0555(18) Uani 1 1 d . . .
H14J H -0.0998 0.7555 0.7560 0.083 Uiso 1 1 calc R . .
H14L H -0.0320 0.7020 0.7401 0.083 Uiso 1 1 calc R . .
H14K H -0.0784 0.7407 0.6887 0.083 Uiso 1 1 calc R . .
C15D C 0.0768(4) 0.7946(3) 0.7111(2) 0.0412(15) Uani 1 1 d . . .
C61 C 0.2972(5) 1.0009(4) 0.6857(3) 0.064(2) Uani 1 1 d . . .
H61 H 0.3424 0.9736 0.6861 0.077 Uiso 1 1 calc R . .
C62 C 0.2997(7) 1.0728(5) 0.6891(6) 0.110(4) Uani 1 1 d . . .
H62 H 0.3465 1.0970 0.6932 0.131 Uiso 1 1 calc R . .
C63 C 0.2379(8) 1.1092(6) 0.6869(7) 0.129(5) Uani 1 1 d . . .
H63 H 0.2418 1.1603 0.6884 0.155 Uiso 1 1 calc R . .
C64 C 0.1688(8) 1.0810(5) 0.6827(6) 0.106(4) Uani 1 1 d . . .
H64 H 0.1247 1.1100 0.6810 0.127 Uiso 1 1 calc R . .
C65 C 0.1668(5) 1.0095(3) 0.6812(3) 0.0557(17) Uani 1 1 d . . .
H65 H 0.1190 0.9867 0.6796 0.067 Uiso 1 1 calc R . .
N1A N 0.2639(3) 0.8085(3) 0.8837(2) 0.0407(13) Uani 1 1 d . . .
N1B N 0.4676(3) 0.8267(3) 0.6521(2) 0.0431(13) Uani 1 1 d . . .
N1C N 0.2021(3) 0.8258(2) 0.4707(2) 0.0396(12) Uani 1 1 d . . .
N1D N -0.0298(3) 0.8734(3) 0.6939(2) 0.0379(11) Uani 1 1 d . . .
N5 N 0.2286(3) 0.9666(2) 0.6817(2) 0.0350(10) Uani 1 1 d . . .
O1A O 0.3850(3) 0.8245(3) 0.91470(19) 0.0562(13) Uani 1 1 d . . .
O2A O 0.1436(2) 0.7857(2) 0.85818(18) 0.0424(10) Uani 1 1 d . . .
O3A O 0.2382(3) 0.7046(2) 0.75541(16) 0.0400(10) Uani 1 1 d . . .
O4A O 0.2508(2) 0.8254(2) 0.76204(18) 0.0403(10) Uani 1 1 d . A .
O1B O 0.4899(3) 0.8877(3) 0.5673(2) 0.0560(12) Uani 1 1 d . . .
O2B O 0.4403(3) 0.7676(3) 0.7371(2) 0.0518(12) Uani 1 1 d . . .
O3B O 0.3079(2) 0.7136(2) 0.64617(18) 0.0451(10) Uani 1 1 d . . .
O4B O 0.3205(2) 0.8338(2) 0.65444(19) 0.0413(10) Uani 1 1 d . A .
O1C O 0.1062(3) 0.8914(2) 0.4317(2) 0.0508(11) Uani 1 1 d . . .
O2C O 0.2975(3) 0.7587(2) 0.50941(18) 0.0482(11) Uani 1 1 d . . .
O3C O 0.1642(2) 0.7218(2) 0.59597(17) 0.0421(10) Uani 1 1 d . . .
O4C O 0.1886(2) 0.8403(2) 0.59464(16) 0.0386(9) Uani 1 1 d . A .
O1D O -0.0422(3) 0.9422(2) 0.77600(18) 0.0524(12) Uani 1 1 d . . .
O2D O -0.0028(3) 0.8066(2) 0.61215(19) 0.0497(12) Uani 1 1 d . . .
O3D O 0.0980(2) 0.7305(2) 0.70694(17) 0.0405(10) Uani 1 1 d . . .
O4D O 0.1164(2) 0.8504(2) 0.70296(17) 0.0370(9) Uani 1 1 d . A .
C66A C 0.2537(9) 0.5521(11) 0.6919(7) 0.091(2) Uiso 0.50 1 d PD A 1
H66A H 0.2377 0.5119 0.7177 0.109 Uiso 0.50 1 calc PR A 1
H66B H 0.2877 0.5844 0.7142 0.109 Uiso 0.50 1 calc PR A 1
C67A C 0.2910(11) 0.5245(11) 0.6382(7) 0.091(2) Uiso 0.50 1 d PD A 1
H67A H 0.3388 0.5507 0.6316 0.109 Uiso 0.50 1 calc PR A 1
H67B H 0.3026 0.4725 0.6428 0.109 Uiso 0.50 1 calc PR A 1
C68A C 0.2405(9) 0.5352(12) 0.5879(8) 0.091(2) Uiso 0.50 1 d PD A 1
H68A H 0.2356 0.4906 0.5642 0.109 Uiso 0.50 1 calc PR A 1
H68B H 0.2581 0.5751 0.5623 0.109 Uiso 0.50 1 calc PR A 1
C69A C 0.1689(10) 0.5538(18) 0.6176(9) 0.091(2) Uiso 0.50 1 d PD A 1
H69A H 0.1376 0.5852 0.5922 0.109 Uiso 0.50 1 calc PR A 1
H69B H 0.1401 0.5096 0.6272 0.109 Uiso 0.50 1 calc PR A 1
O17A O 0.1903(3) 0.5909(2) 0.6699(2) 0.0520(11) Uiso 0.50 1 d PD A 1
C66B C 0.2347(12) 0.5470(10) 0.7072(7) 0.091(2) Uiso 0.50 1 d PD A 2
H66C H 0.2034 0.5280 0.7398 0.109 Uiso 0.50 1 calc PR A 2
H66D H 0.2759 0.5761 0.7245 0.109 Uiso 0.50 1 calc PR A 2
C67B C 0.2665(12) 0.4866(10) 0.6735(8) 0.091(2) Uiso 0.50 1 d PD A 2
H67C H 0.2443 0.4401 0.6864 0.109 Uiso 0.50 1 calc PR A 2
H67D H 0.3217 0.4843 0.6785 0.109 Uiso 0.50 1 calc PR A 2
C68B C 0.2465(12) 0.5022(11) 0.6114(8) 0.091(2) Uiso 0.50 1 d PD A 2
H68C H 0.2901 0.5228 0.5901 0.109 Uiso 0.50 1 calc PR A 2
H68D H 0.2301 0.4576 0.5910 0.109 Uiso 0.50 1 calc PR A 2
C69B C 0.1845(12) 0.5549(16) 0.6146(8) 0.091(2) Uiso 0.50 1 d PD A 2
H69C H 0.1884 0.5902 0.5820 0.109 Uiso 0.50 1 calc PR A 2
H69D H 0.1354 0.5299 0.6115 0.109 Uiso 0.50 1 calc PR A 2
O17B O 0.1903(3) 0.5909(2) 0.6699(2) 0.0520(11) Uiso 0.50 1 d PD A 2
O71 O 0.1139(8) 0.3632(6) 0.5583(6) 0.186(3) Uiso 1 1 d D B 3
C71 C 0.1292(11) 0.3388(9) 0.6165(7) 0.186(3) Uiso 1 1 d D B 3
H71A H 0.1035 0.3696 0.6460 0.223 Uiso 1 1 calc R B 3
H71B H 0.1840 0.3392 0.6246 0.223 Uiso 1 1 calc R B 3
C72 C 0.0990(12) 0.2636(8) 0.6177(7) 0.186(3) Uiso 1 1 d D B 3
H72A H 0.1357 0.2306 0.6365 0.223 Uiso 1 1 calc R B 3
H72B H 0.0516 0.2619 0.6406 0.223 Uiso 1 1 calc R B 3
C73 C 0.0851(12) 0.2413(8) 0.5562(7) 0.186(3) Uiso 1 1 d D B 3
H73A H 0.1149 0.1979 0.5461 0.223 Uiso 1 1 calc R B 3
H73B H 0.0311 0.2309 0.5497 0.223 Uiso 1 1 calc R B 3
C74 C 0.1090(12) 0.3026(9) 0.5219(7) 0.186(3) Uiso 1 1 d D B 3
H74A H 0.1586 0.2926 0.5039 0.223 Uiso 1 1 calc R B 3
H74B H 0.0724 0.3118 0.4899 0.223 Uiso 1 1 calc R B 3
O81 O 0.3947(11) 0.2335(11) 0.6153(8) 0.144(3) Uiso 0.50 1 d PD C 5
C81 C 0.4434(13) 0.2453(18) 0.5672(11) 0.144(3) Uiso 0.50 1 d PD C 5
H81A H 0.4704 0.2002 0.5573 0.173 Uiso 0.50 1 calc PR C 5
H81B H 0.4809 0.2828 0.5772 0.173 Uiso 0.50 1 calc PR C 5
C82 C 0.3987(14) 0.2683(8) 0.5184(9) 0.144(3) Uiso 0.50 1 d PD C 5
H82A H 0.3924 0.2283 0.4900 0.173 Uiso 0.50 1 calc PR C 5
H82B H 0.4233 0.3093 0.4981 0.173 Uiso 0.50 1 calc PR C 5
C83 C 0.3249(14) 0.2907(18) 0.5419(11) 0.144(3) Uiso 0.50 1 d PD C 5
H83A H 0.2836 0.2728 0.5166 0.173 Uiso 0.50 1 calc PR C 5
H83B H 0.3215 0.3440 0.5444 0.173 Uiso 0.50 1 calc PR C 5
C84 C 0.3209(13) 0.2576(17) 0.6014(11) 0.144(3) Uiso 0.50 1 d PD C 5
H84A H 0.3036 0.2937 0.6306 0.173 Uiso 0.50 1 calc PR C 5
H84B H 0.2852 0.2165 0.6014 0.173 Uiso 0.50 1 calc PR C 5
O82 O 0.3530(11) 0.3239(9) 0.5676(9) 0.144(3) Uiso 0.50 1 d PD D 6
C85 C 0.3453(18) 0.2538(12) 0.5413(11) 0.144(3) Uiso 0.50 1 d PD D 6
H85A H 0.3634 0.2539 0.5001 0.173 Uiso 0.50 1 calc PR D 6
H85B H 0.2923 0.2374 0.5421 0.173 Uiso 0.50 1 calc PR D 6
C86 C 0.3933(18) 0.2072(11) 0.5789(13) 0.144(3) Uiso 0.50 1 d PD D 6
H86A H 0.4342 0.1859 0.5550 0.173 Uiso 0.50 1 calc PR D 6
H86B H 0.3628 0.1673 0.5954 0.173 Uiso 0.50 1 calc PR D 6
C87 C 0.4257(17) 0.2509(14) 0.6273(11) 0.144(3) Uiso 0.50 1 d PD D 6
H87A H 0.4281 0.2238 0.6648 0.173 Uiso 0.50 1 calc PR D 6
H87B H 0.4761 0.2701 0.6173 0.173 Uiso 0.50 1 calc PR D 6
C88 C 0.3679(16) 0.3079(14) 0.6284(9) 0.144(3) Uiso 0.50 1 d PD D 6
H88A H 0.3218 0.2907 0.6484 0.173 Uiso 0.50 1 calc PR D 6
H88B H 0.3867 0.3513 0.6492 0.173 Uiso 0.50 1 calc PR D 6
O91 O 0.2659(13) 0.2569(10) 0.8073(10) 0.164(5) Uiso 0.50 1 d PD E 7
C91 C 0.2780(19) 0.2887(15) 0.7523(10) 0.164(5) Uiso 0.50 1 d PD E 7
H91A H 0.2303 0.3064 0.7350 0.197 Uiso 0.50 1 calc PR E 7
H91B H 0.3018 0.2543 0.7246 0.197 Uiso 0.50 1 calc PR E 7
C92 C 0.3290(18) 0.3490(16) 0.7663(13) 0.164(5) Uiso 0.50 1 d PD E 7
H92A H 0.3275 0.3867 0.7354 0.197 Uiso 0.50 1 calc PR E 7
H92B H 0.3815 0.3320 0.7712 0.197 Uiso 0.50 1 calc PR E 7
C93 C 0.2977(19) 0.3760(13) 0.8224(13) 0.164(5) Uiso 0.50 1 d PD E 7
H93A H 0.2757 0.4247 0.8178 0.197 Uiso 0.50 1 calc PR E 7
H93B H 0.3366 0.3773 0.8537 0.197 Uiso 0.50 1 calc PR E 7
C94 C 0.2389(16) 0.3212(15) 0.8355(15) 0.164(5) Uiso 0.50 1 d PD E 7
H94A H 0.2336 0.3138 0.8784 0.197 Uiso 0.50 1 calc PR E 7
H94B H 0.1897 0.3361 0.8191 0.197 Uiso 0.50 1 calc PR E 7
C95 C 0.344(2) 0.2479(13) 0.7954(16) 0.172(6) Uiso 0.50 1 d PD F 8
H95A H 0.3550 0.2182 0.8300 0.258 Uiso 0.50 1 calc PR F 8
H95B H 0.3784 0.2347 0.7634 0.258 Uiso 0.50 1 calc PR F 8
H95C H 0.2920 0.2397 0.7828 0.258 Uiso 0.50 1 calc PR F 8
C96 C 0.3548(14) 0.3283(15) 0.8109(16) 0.172(6) Uiso 0.50 1 d PD F 8
H96A H 0.3998 0.3475 0.7905 0.206 Uiso 0.50 1 calc PR F 8
H96B H 0.3624 0.3337 0.8538 0.206 Uiso 0.50 1 calc PR F 8
C97 C 0.2843(19) 0.3707(15) 0.7915(11) 0.172(6) Uiso 0.50 1 d PD F 8
H97A H 0.3001 0.4135 0.7686 0.206 Uiso 0.50 1 calc PR F 8
H97B H 0.2533 0.3397 0.7655 0.206 Uiso 0.50 1 calc PR F 8
C98 C 0.2371(15) 0.3951(14) 0.8435(13) 0.172(6) Uiso 0.50 1 d PD F 8
H98A H 0.1832 0.3882 0.8341 0.206 Uiso 0.50 1 calc PR F 8
H98B H 0.2490 0.3645 0.8781 0.206 Uiso 0.50 1 calc PR F 8
C99 C 0.251(2) 0.4737(12) 0.8592(12) 0.172(6) Uiso 0.50 1 d PD F 8
H99A H 0.2039 0.5019 0.8532 0.206 Uiso 0.50 1 calc PR F 8
H99B H 0.2902 0.4941 0.8334 0.206 Uiso 0.50 1 calc PR F 8
C100 C 0.275(2) 0.4787(16) 0.9245(12) 0.172(6) Uiso 0.50 1 d PD F 8
H101 H 0.2365 0.4577 0.9497 0.258 Uiso 0.50 1 calc PR F 8
H102 H 0.2831 0.5295 0.9352 0.258 Uiso 0.50 1 calc PR F 8
H103 H 0.3226 0.4521 0.9299 0.258 Uiso 0.50 1 calc PR F 8

loop_
_atom_site_aniso_label
_atom_site_aniso_U_11
_atom_site_aniso_U_22
_atom_site_aniso_U_33
_atom_site_aniso_U_23
_atom_site_aniso_U_13
_atom_site_aniso_U_12
Cu1 0.0565(5) 0.0280(3) 0.0307(4) -0.0035(3) 0.0095(3) -0.0025(3)
Cu2 0.0426(4) 0.0274(3) 0.0305(3) -0.0028(3) 0.0067(3) -0.0008(3)
C1A 0.050(4) 0.048(4) 0.032(3) 0.013(3) -0.002(3) -0.005(3)
C2A 0.067(5) 0.044(3) 0.030(3) 0.011(3) -0.003(3) -0.008(3)
C3A 0.069(5) 0.034(3) 0.031(3) 0.006(2) 0.011(3) -0.001(3)
C4A 0.054(4) 0.031(3) 0.036(3) -0.003(2) 0.017(3) -0.008(3)
C5A 0.044(4) 0.035(3) 0.032(3) 0.005(2) 0.010(3) -0.001(3)
C6A 0.072(5) 0.050(4) 0.038(4) 0.005(3) -0.016(3) -0.014(4)
C7A 0.090(7) 0.066(5) 0.030(4) 0.006(3) -0.007(4) -0.024(4)
C8A 0.137(9) 0.038(4) 0.033(4) 0.000(3) 0.013(4) -0.018(4)
C9A 0.092(6) 0.036(3) 0.029(3) -0.001(3) 0.009(3) -0.003(3)
C10A 0.090(6) 0.040(4) 0.052(4) -0.001(3) 0.032(4) 0.003(4)
C11A 0.069(5) 0.059(5) 0.077(6) -0.003(4) 0.028(5) 0.015(4)
C12A 0.070(5) 0.042(4) 0.049(4) -0.007(3) 0.016(4) 0.000(3)
C13A 0.045(4) 0.045(3) 0.035(3) -0.005(2) 0.004(3) 0.016(3)
C14A 0.059(4) 0.049(3) 0.039(3) -0.004(3) -0.006(3) 0.013(3)
C15A 0.039(4) 0.042(4) 0.046(4) 0.007(3) 0.011(3) 0.011(3)
C1B 0.035(4) 0.059(4) 0.048(4) 0.015(3) 0.011(3) 0.009(3)
C2B 0.038(4) 0.054(4) 0.059(4) 0.010(3) 0.005(3) 0.003(3)
C3B 0.057(5) 0.050(4) 0.058(5) -0.003(3) 0.004(4) 0.001(3)
C4B 0.053(5) 0.048(4) 0.066(5) -0.005(3) 0.007(4) -0.004(3)
C5B 0.051(4) 0.042(4) 0.039(4) 0.001(3) 0.010(3) 0.008(3)
C6B 0.048(5) 0.057(5) 0.084(6) 0.016(4) -0.004(4) -0.008(4)
C7B 0.055(5) 0.061(5) 0.094(7) 0.003(4) -0.004(4) -0.023(4)
C8B 0.083(6) 0.061(5) 0.087(7) -0.012(4) -0.010(5) -0.011(4)
C9B 0.070(6) 0.059(5) 0.079(6) -0.005(4) -0.003(5) -0.024(4)
C10B 0.109(8) 0.088(6) 0.077(7) -0.033(5) 0.011(6) -0.037(6)
C11B 0.121(9) 0.094(7) 0.061(6) -0.013(5) 0.002(5) -0.043(6)
C12B 0.092(7) 0.076(5) 0.056(5) -0.016(4) 0.028(4) -0.021(5)
C13B 0.044(4) 0.043(3) 0.039(3) -0.007(3) 0.005(3) 0.001(3)
C14B 0.055(5) 0.065(5) 0.068(5) -0.009(4) 0.018(4) 0.019(4)
C15B 0.038(3) 0.040(3) 0.037(3) -0.009(3) 0.002(3) 0.003(3)
C1C 0.072(5) 0.042(3) 0.026(3) -0.008(3) -0.010(3) -0.006(3)
C2C 0.062(4) 0.034(3) 0.028(3) -0.002(2) -0.011(3) -0.014(3)
C3C 0.063(4) 0.040(3) 0.030(3) -0.005(3) 0.009(3) -0.012(3)
C4C 0.058(4) 0.040(3) 0.030(3) 0.000(3) 0.007(3) -0.004(3)
C5C 0.064(4) 0.033(3) 0.035(3) -0.007(3) 0.009(3) 0.000(3)
C6C 0.066(5) 0.043(3) 0.032(3) -0.004(3) -0.016(3) -0.003(3)
C7C 0.096(6) 0.039(3) 0.034(4) 0.003(3) 0.002(4) -0.016(3)
C8C 0.100(6) 0.047(3) 0.021(3) 0.001(3) 0.009(3) -0.019(4)
C9C 0.083(6) 0.049(4) 0.019(3) -0.006(3) 0.005(3) -0.018(4)
C10C 0.060(5) 0.060(4) 0.045(4) -0.003(3) 0.022(3) -0.010(4)
C11C 0.062(5) 0.058(4) 0.046(4) -0.008(3) 0.016(3) 0.000(3)
C12C 0.060(5) 0.047(4) 0.040(4) -0.001(3) 0.009(3) 0.003(3)
C13C 0.045(4) 0.052(4) 0.044(4) 0.003(3) 0.006(3) -0.010(3)
C14C 0.094(6) 0.063(4) 0.027(3) 0.000(3) -0.001(3) -0.033(4)
C15C 0.043(3) 0.033(3) 0.032(3) 0.002(2) 0.008(2) -0.004(3)
C1D 0.033(3) 0.049(4) 0.035(3) -0.007(3) 0.001(3) 0.002(3)
C2D 0.038(3) 0.044(3) 0.036(3) -0.006(3) 0.002(3) 0.002(2)
C3D 0.033(3) 0.047(3) 0.040(3) -0.003(3) 0.003(3) 0.004(3)
C4D 0.048(4) 0.056(4) 0.032(3) -0.003(3) 0.007(3) 0.000(3)
C5D 0.042(4) 0.050(4) 0.034(3) -0.013(3) -0.002(3) -0.001(3)
C6D 0.046(4) 0.055(4) 0.036(3) -0.008(3) 0.005(3) 0.002(3)
C7D 0.063(4) 0.044(3) 0.056(4) -0.010(3) 0.003(4) 0.016(3)
C8D 0.070(5) 0.047(4) 0.040(4) 0.004(3) -0.006(3) 0.014(3)
C9D 0.057(4) 0.058(4) 0.029(3) 0.005(3) 0.006(3) 0.007(3)
C10D 0.081(6) 0.069(5) 0.033(4) 0.008(3) 0.004(4) 0.023(4)
C11D 0.120(8) 0.069(5) 0.034(4) -0.003(4) -0.015(4) 0.023(5)
C12D 0.081(6) 0.067(5) 0.034(4) -0.007(3) -0.005(4) 0.016(4)
C13D 0.052(4) 0.044(3) 0.028(3) 0.002(2) 0.006(3) -0.006(3)
C14D 0.049(4) 0.058(4) 0.059(5) 0.008(3) 0.008(3) -0.011(3)
C15D 0.066(4) 0.035(3) 0.022(3) 0.000(2) 0.008(3) -0.009(3)
C61 0.088(6) 0.045(3) 0.059(5) 0.005(3) 0.028(4) -0.011(4)
C62 0.092(8) 0.054(5) 0.182(13) -0.022(6) 0.029(8) -0.024(5)
C63 0.119(10) 0.060(6) 0.210(16) -0.004(8) 0.075(10) -0.014(6)
C64 0.141(10) 0.050(5) 0.127(9) -0.008(6) 0.001(9) 0.027(6)
C65 0.081(5) 0.046(3) 0.040(4) -0.001(3) 0.003(4) 0.018(3)
N1A 0.049(3) 0.042(3) 0.031(3) -0.006(2) 0.000(2) -0.004(2)
N1B 0.043(3) 0.045(3) 0.041(3) 0.002(2) 0.008(2) 0.003(2)
N1C 0.055(3) 0.039(3) 0.026(2) -0.0048(19) -0.003(2) -0.009(2)
N1D 0.046(3) 0.042(3) 0.026(3) -0.0026(19) 0.001(2) 0.002(2)
N5 0.054(3) 0.023(2) 0.028(2) -0.0047(19) 0.015(2) -0.002(2)
O1A 0.052(3) 0.081(3) 0.036(2) -0.001(2) -0.012(2) 0.004(3)
O2A 0.047(3) 0.037(2) 0.043(2) -0.0068(19) 0.0002(19) -0.006(2)
O3A 0.069(3) 0.030(2) 0.0211(18) -0.0038(16) 0.0082(18) 0.0060(19)
O4A 0.049(3) 0.037(2) 0.035(2) -0.0077(17) 0.0058(18) -0.0016(18)
O1B 0.057(3) 0.060(3) 0.051(3) 0.006(2) 0.017(2) 0.011(2)
O2B 0.063(3) 0.048(3) 0.044(3) 0.008(2) 0.000(2) 0.002(2)
O3B 0.054(3) 0.041(2) 0.040(2) -0.0048(18) 0.0149(19) 0.005(2)
O4B 0.033(2) 0.033(2) 0.057(3) -0.0026(18) 0.0093(19) 0.0029(17)
O1C 0.046(3) 0.050(3) 0.057(3) -0.001(2) -0.014(2) -0.008(2)
O2C 0.065(3) 0.048(2) 0.031(2) 0.0046(19) 0.007(2) -0.002(2)
O3C 0.055(3) 0.038(2) 0.034(2) -0.0033(18) 0.0071(19) -0.0099(19)
O4C 0.050(2) 0.038(2) 0.028(2) -0.0024(17) 0.0022(17) -0.0104(19)
O1D 0.079(4) 0.052(3) 0.026(2) -0.0057(19) 0.007(2) 0.006(2)
O2D 0.070(3) 0.042(2) 0.038(2) -0.0109(19) -0.003(2) 0.005(2)
O3D 0.048(3) 0.038(2) 0.035(2) 0.0039(17) 0.0118(18) 0.0037(18)
O4D 0.041(2) 0.035(2) 0.034(2) 0.0004(17) 0.0067(17) 0.0015(19)

loop_
_atom_type_symbol
_atom_type_description
_atom_type_scat_dispersion_real
_atom_type_scat_dispersion_imag
_atom_type_scat_source
C C 0.0033 0.0016 'International Tables Vol C Tables 4.2.6.8 and 6.1.1.4'
H H 0.0000 0.0000 'International Tables Vol C Tables 4.2.6.8 and 6.1.1.4'
N N 0.0061 0.0033 'International Tables Vol C Tables 4.2.6.8 and 6.1.1.4'
O O 0.0106 0.0060 'International Tables Vol C Tables 4.2.6.8 and 6.1.1.4'
Cu Cu 0.3201 1.2651 'International Tables Vol C Tables 4.2.6.8 and 6.1.1.4'

loop_
_geom_angle_atom_site_label_1
_geom_angle_atom_site_label_2
_geom_angle_atom_site_label_3
_geom_angle
O3A Cu1 O3C 174.63(17)
O3A Cu1 O3D 89.40(17)
O3C Cu1 O3D 90.00(18)
O3A Cu1 O3B 89.30(18)
O3C Cu1 O3B 89.93(18)
O3D Cu1 O3B 165.26(17)
O3A Cu1 O17A 92.87(16)
O3C Cu1 O17A 92.51(17)
O3D Cu1 O17A 98.55(17)
O3B Cu1 O17A 96.17(17)
O3A Cu1 Cu2 87.89(11)
O3C Cu1 Cu2 86.73(12)
O3D Cu1 Cu2 84.03(12)
O3B Cu1 Cu2 81.25(12)
O17A Cu1 Cu2 177.31(13)
O4D Cu2 O4B 172.16(17)
O4D Cu2 O4C 90.88(17)
O4B Cu2 O4C 87.50(18)
O4D Cu2 O4A 90.62(17)
O4B Cu2 O4A 88.67(18)
O4C Cu2 O4A 162.72(16)
O4D Cu2 N5 93.31(17)
O4B Cu2 N5 94.50(17)
O4C Cu2 N5 97.16(17)
O4A Cu2 N5 99.94(17)
O4D Cu2 Cu1 84.51(12)
O4B Cu2 Cu1 87.67(12)
O4C Cu2 Cu1 81.75(11)
O4A Cu2 Cu1 81.26(11)
N5 Cu2 Cu1 177.54(14)
O1A C1A N1A 118.7(6)
O1A C1A C2A 124.3(6)
N1A C1A C2A 116.9(6)
C6A C2A C3A 119.9(7)
C6A C2A C1A 119.6(7)
C3A C2A C1A 120.6(6)
C4A C3A C2A 121.0(6)
C4A C3A C9A 120.7(7)
C2A C3A C9A 118.2(6)
C3A C4A C12A 120.5(6)
C3A C4A C5A 120.2(6)
C12A C4A C5A 119.3(6)
O2A C5A N1A 118.4(5)
O2A C5A C4A 123.8(6)
N1A C5A C4A 117.8(6)
C7A C6A C2A 121.9(8)
C7A C6A H6A 119.0
C2A C6A H6A 119.0
C6A C7A C8A 120.2(7)
C6A C7A H7A 119.9
C8A C7A H7A 119.9
C7A C8A C9A 119.8(7)
C7A C8A H8A 120.1
C9A C8A H8A 120.1
C8A C9A C10A 123.3(7)
C8A C9A C3A 119.9(8)
C10A C9A C3A 116.8(7)
C11A C10A C9A 120.9(7)
C11A C10A H10A 119.6
C9A C10A H10A 119.6
C10A C11A C12A 122.5(8)
C10A C11A H11A 118.8
C12A C11A H11A 118.8
C4A C12A C11A 118.7(7)
C4A C12A H12A 120.7
C11A C12A H12A 120.7
N1A C13A C14A 111.2(5)
N1A C13A C15A 112.0(5)
C14A C13A C15A 115.3(5)
N1A C13A H13A 105.8
C14A C13A H13A 105.8
C15A C13A H13A 105.8
C13A C14A H14A 109.5
C13A C14A H14B 109.5
H14A C14A H14B 109.5
C13A C14A H14C 109.5
H14A C14A H14C 109.5
H14B C14A H14C 109.5
O3A C15A O4A 127.9(6)
O3A C15A C13A 115.0(5)
O4A C15A C13A 117.0(6)
O1B C1B N1B 120.0(7)
O1B C1B C2B 123.1(6)
N1B C1B C2B 116.9(6)
C6B C2B C3B 119.7(7)
C6B C2B C1B 119.4(7)
C3B C2B C1B 120.8(6)
C2B C3B C4B 120.1(7)
C2B C3B C9B 120.9(7)
C4B C3B C9B 119.0(8)
C12B C4B C3B 120.6(7)
C12B C4B C5B 118.6(7)
C3B C4B C5B 120.7(7)
O2B C5B N1B 123.0(6)
O2B C5B C4B 121.2(6)
N1B C5B C4B 115.8(6)
C2B C6B C7B 119.6(8)
C2B C6B H6B 120.2
C7B C6B H6B 120.2
C8B C7B C6B 121.3(8)
C8B C7B H7B 119.4
C6B C7B H7B 119.4
C7B C8B C9B 121.9(8)
C7B C8B H8B 119.1
C9B C8B H8B 119.1
C10B C9B C8B 124.8(8)
C10B C9B C3B 118.6(8)
C8B C9B C3B 116.6(8)
C11B C10B C9B 121.8(8)
C11B C10B H10B 119.1
C9B C10B H10B 119.1
C10B C11B C12B 118.7(9)
C10B C11B H11B 120.7
C12B C11B H11B 120.7
C4B C12B C11B 121.1(8)
C4B C12B H12B 119.4
C11B C12B H12B 119.4
N1B C13B C14B 113.8(6)
N1B C13B C15B 108.2(5)
C14B C13B C15B 114.2(6)
N1B C13B H13B 106.7
C14B C13B H13B 106.7
C15B C13B H13B 106.7
C13B C14B H14D 109.5
C13B C14B H14F 109.5
H14D C14B H14F 109.5
C13B C14B H14E 109.5
H14D C14B H14E 109.5
H14F C14B H14E 109.5
O3B C15B O4B 128.6(6)
O3B C15B C13B 119.4(5)
O4B C15B C13B 112.0(5)
O1C C1C N1C 121.1(6)
O1C C1C C2C 121.8(6)
N1C C1C C2C 117.0(6)
C6C C2C C3C 122.6(6)
C6C C2C C1C 118.3(7)
C3C C2C C1C 119.0(6)
C2C C3C C4C 122.1(6)
C2C C3C C9C 120.2(6)
C4C C3C C9C 117.7(6)
C12C C4C C3C 119.1(6)
C12C C4C C5C 122.6(6)
C3C C4C C5C 118.3(6)
O2C C5C N1C 119.5(6)
O2C C5C C4C 121.4(7)
N1C C5C C4C 119.1(6)
C2C C6C C7C 118.4(7)
C2C C6C H6C 120.8
C7C C6C H6C 120.8
C8C C7C C6C 121.1(7)
C8C C7C H7C 119.5
C6C C7C H7C 119.5
C7C C8C C9C 121.6(7)
C7C C8C H8C 119.2
C9C C8C H8C 119.2
C10C C9C C8C 123.5(7)
C10C C9C C3C 120.4(7)
C8C C9C C3C 116.1(7)
C9C C10C C11C 120.7(7)
C9C C10C H10C 119.7
C11C C10C H10C 119.7
C10C C11C C12C 119.9(7)
C10C C11C H11C 120.1
C12C C11C H11C 120.1
C4C C12C C11C 122.1(7)
C4C C12C H12C 118.9
C11C C12C H12C 118.9
N1C C13C C14C 111.5(5)
N1C C13C C15C 110.4(5)
C14C C13C C15C 114.8(5)
N1C C13C H13C 106.5
C14C C13C H13C 106.5
C15C C13C H13C 106.5
C13C C14C H14G 109.5
C13C C14C H14I 109.5
H14G C14C H14I 109.5
C13C C14C H14H 109.5
H14G C14C H14H 109.5
H14I C14C H14H 109.5
O3C C15C O4C 125.7(5)
O3C C15C C13C 116.2(5)
O4C C15C C13C 118.0(5)
O1D C1D N1D 121.4(6)
O1D C1D C2D 121.7(5)
N1D C1D C2D 116.9(5)
C6D C2D C3D 119.5(6)
C6D C2D C1D 120.4(6)
C3D C2D C1D 120.1(5)
C2D C3D C9D 120.4(5)
C2D C3D C4D 120.8(6)
C9D C3D C4D 118.7(6)
C12D C4D C3D 119.9(6)
C12D C4D C5D 120.2(6)
C3D C4D C5D 119.8(6)
O2D C5D N1D 119.1(6)
O2D C5D C4D 123.9(6)
N1D C5D C4D 116.9(5)
C7D C6D C2D 121.2(6)
C7D C6D H6D 119.4
C2D C6D H6D 119.4
C6D C7D C8D 119.8(6)
C6D C7D H7D 120.1
C8D C7D H7D 120.1
C7D C8D C9D 122.6(6)
C7D C8D H8D 118.7
C9D C8D H8D 118.7
C10D C9D C8D 125.2(6)
C10D C9D C3D 118.2(6)
C8D C9D C3D 116.5(6)
C11D C10D C9D 122.3(7)
C11D C10D H10D 118.8
C9D C10D H10D 118.8
C10D C11D C12D 120.1(7)
C10D C11D H11D 119.9
C12D C11D H11D 119.9
C4D C12D C11D 120.7(7)
C4D C12D H12D 119.7
C11D C12D H12D 119.7
N1D C13D C15D 107.1(5)
N1D C13D C14D 112.5(5)
C15D C13D C14D 116.4(5)
N1D C13D H13D 106.8
C15D C13D H13D 106.8
C14D C13D H13D 106.8
C13D C14D H14J 109.5
C13D C14D H14L 109.5
H14J C14D H14L 109.5
C13D C14D H14K 109.5
H14J C14D H14K 109.5
H14L C14D H14K 109.5
O3D C15D O4D 126.7(6)
O3D C15D C13D 119.3(5)
O4D C15D C13D 114.0(5)
C62 C61 N5 119.5(9)
C62 C61 H61 120.2
N5 C61 H61 120.2
C63 C62 C61 119.4(10)
C63 C62 H62 120.3
C61 C62 H62 120.3
C62 C63 C64 125.5(10)
C62 C63 H63 117.2
C64 C63 H63 117.2
C65 C64 C63 114.5(10)
C65 C64 H64 122.7
C63 C64 H64 122.7
C64 C65 N5 124.3(9)
C64 C65 H65 117.8
N5 C65 H65 117.8
C5A N1A C1A 123.2(5)
C5A N1A C13A 117.8(5)
C1A N1A C13A 118.6(5)
C5B N1B C1B 125.7(6)
C5B N1B C13B 113.8(5)
C1B N1B C13B 117.7(6)
C1C N1C C5C 124.5(6)
C1C N1C C13C 117.2(6)
C5C N1C C13C 118.3(5)
C1D N1D C5D 124.9(5)
C1D N1D C13D 118.3(5)
C5D N1D C13D 114.7(5)
C65 N5 C61 116.6(5)
C65 N5 Cu2 121.2(4)
C61 N5 Cu2 122.1(4)
C15A O3A Cu1 119.7(4)
C15A O4A Cu2 123.2(4)
C15B O3B Cu1 122.4(4)
C15B O4B Cu2 120.0(4)
C15C O3C Cu1 121.2(4)
C15C O4C Cu2 123.8(4)
C15D O3D Cu1 119.8(4)
C15D O4D Cu2 124.4(4)
O17A C66A C67A 103.9(12)
O17A C66A H66A 111.0
C67A C66A H66A 111.0
O17A C66A H66B 111.0
C67A C66A H66B 111.0
H66A C66A H66B 109.0
C68A C67A C66A 108.8(15)
C68A C67A H67A 109.9
C66A C67A H67A 109.9
C68A C67A H67B 109.9
C66A C67A H67B 109.9
H67A C67A H67B 108.3
C67A C68A C69A 101.6(17)
C67A C68A H68A 111.4
C69A C68A H68A 111.4
C67A C68A H68B 111.4
C69A C68A H68B 111.4
H68A C68A H68B 109.3
O17A C69A C68A 105.3(13)
O17A C69A H69A 110.7
C68A C69A H69A 110.7
O17A C69A H69B 110.7
C68A C69A H69B 110.7
H69A C69A H69B 108.8
C69A O17A C66A 105.1(14)
C69A O17A Cu1 123.5(15)
C66A O17A Cu1 114.4(10)
C67B C66B H66C 109.7
C67B C66B H66D 109.7
H66C C66B H66D 108.2
C66B C67B C68B 104.9(15)
C66B C67B H67C 110.8
C68B C67B H67C 110.8
C66B C67B H67D 110.8
C68B C67B H67D 110.8
H67C C67B H67D 108.8
C69B C68B C67B 105.1(18)
C69B C68B H68C 110.7
C67B C68B H68C 110.7
C69B C68B H68D 110.7
C67B C68B H68D 110.7
H68C C68B H68D 108.8
C68B C69B H69C 110.2
C68B C69B H69D 110.2
H69C C69B H69D 108.5
C74 O71 C71 107.9(12)
O71 C71 C72 104.1(12)
O71 C71 H71A 110.9
C72 C71 H71A 110.9
O71 C71 H71B 110.9
C72 C71 H71B 110.9
H71A C71 H71B 109.0
C73 C72 C71 107.6(12)
C73 C72 H72A 110.2
C71 C72 H72A 110.2
C73 C72 H72B 110.2
C71 C72 H72B 110.2
H72A C72 H72B 108.5
C74 C73 C72 104.1(12)
C74 C73 H73A 110.9
C72 C73 H73A 110.9
C74 C73 H73B 110.9
C72 C73 H73B 110.9
H73A C73 H73B 109.0
O71 C74 C73 109.3(13)
O71 C74 H74A 109.8
C73 C74 H74A 109.8
O71 C74 H74B 109.8
C73 C74 H74B 109.8
H74A C74 H74B 108.3
C81 O81 C84 110.2(14)
O81 C81 C82 107.9(15)
O81 C81 H81A 110.1
C82 C81 H81A 110.1
O81 C81 H81B 110.1
C82 C81 H81B 110.1
H81A C81 H81B 108.4
C81 C82 C83 107.3(15)
C81 C82 H82A 110.3
C83 C82 H82A 110.3
C81 C82 H82B 110.3
C83 C82 H82B 110.3
H82A C82 H82B 108.5
C82 C83 C84 104.8(14)
C82 C83 H83A 110.8
C84 C83 H83A 110.8
C82 C83 H83B 110.8
C84 C83 H83B 110.8
H83A C83 H83B 108.9
O81 C84 C83 106.7(15)
O81 C84 H84A 110.4
C83 C84 H84A 110.4
O81 C84 H84B 110.4
C83 C84 H84B 110.4
H84A C84 H84B 108.6
C85 O82 C88 103.4(12)
O82 C85 C86 103.4(13)
O82 C85 H85A 111.1
C86 C85 H85A 111.1
O82 C85 H85B 111.1
C86 C85 H85B 111.1
H85A C85 H85B 109.0
C85 C86 C87 109.5(14)
C85 C86 H86A 109.8
C87 C86 H86A 109.8
C85 C86 H86B 109.8
C87 C86 H86B 109.8
H86A C86 H86B 108.2
C88 C87 C86 97.7(17)
C88 C87 H87A 112.2
C86 C87 H87A 112.2
C88 C87 H87B 112.2
C86 C87 H87B 112.2
H87A C87 H87B 109.8
O82 C88 C87 105.0(14)
O82 C88 H88A 110.7
C87 C88 H88A 110.7
O82 C88 H88B 110.7
C87 C88 H88B 110.7
H88A C88 H88B 108.8
C91 O91 C94 96(2)
O91 C91 C92 102.7(13)
O91 C91 H91A 111.2
C92 C91 H91A 111.2
O91 C91 H91B 111.2
C92 C91 H91B 111.2
H91A C91 H91B 109.1
C91 C92 C93 102.2(13)
C91 C92 H92A 111.3
C93 C92 H92A 111.3
C91 C92 H92B 111.3
C93 C92 H92B 111.3
H92A C92 H92B 109.2
C92 C93 C94 101.9(15)
C92 C93 H93A 111.4
C94 C93 H93A 111.4
C92 C93 H93B 111.4
C94 C93 H93B 111.4
H93A C93 H93B 109.3
O91 C94 C93 104.0(14)
O91 C94 H94A 111.0
C93 C94 H94A 111.0
O91 C94 H94B 111.0
C93 C94 H94B 111.0
H94A C94 H94B 109.0
C96 C95 H95A 109.5
C96 C95 H95B 109.5
H95A C95 H95B 109.5
C96 C95 H95C 109.5
H95A C95 H95C 109.5
H95B C95 H95C 109.5
C95 C96 C97 109.0(14)
C95 C96 H96A 109.9
C97 C96 H96A 109.9
C95 C96 H96B 109.9
C97 C96 H96B 109.9
H96A C96 H96B 108.3
C98 C97 C96 112.2(15)
C98 C97 H97A 109.2
C96 C97 H97A 109.2
C98 C97 H97B 109.2
C96 C97 H97B 109.2
H97A C97 H97B 107.9
C99 C98 C97 112.3(14)
C99 C98 H98A 109.1
C97 C98 H98A 109.1
C99 C98 H98B 109.1
C97 C98 H98B 109.1
H98A C98 H98B 107.9
C98 C99 C100 109.0(14)
C98 C99 H99A 109.9
C100 C99 H99A 109.9
C98 C99 H99B 109.9
C100 C99 H99B 109.9
H99A C99 H99B 108.3
C99 C100 H101 109.5
C99 C100 H102 109.5
H101 C100 H102 109.5
C99 C100 H103 109.5
H101 C100 H103 109.5
H102 C100 H103 109.5

loop_
_geom_bond_atom_site_label_1
_geom_bond_atom_site_label_2
_geom_bond_distance
Cu1 O3A 1.931(4)
Cu1 O3C 1.941(4)
Cu1 O3D 2.002(4)
Cu1 O3B 2.023(4)
Cu1 O17A 2.185(4)
Cu1 Cu2 2.6270(8)
Cu2 O4D 1.896(4)
Cu2 O4B 1.917(4)
Cu2 O4C 2.006(4)
Cu2 O4A 2.011(4)
Cu2 N5 2.183(4)
C1A O1A 1.233(8)
C1A N1A 1.419(8)
C1A C2A 1.454(9)
C2A C6A 1.384(9)
C2A C3A 1.422(10)
C3A C4A 1.376(9)
C3A C9A 1.445(9)
C4A C12A 1.381(10)
C4A C5A 1.478(8)
C5A O2A 1.227(7)
C5A N1A 1.398(8)
C6A C7A 1.381(11)
C6A H6A 0.9500
C7A C8A 1.403(13)
C7A H7A 0.9500
C8A C9A 1.404(12)
C8A H8A 0.9500
C9A C10A 1.415(12)
C10A C11A 1.335(12)
C10A H10A 0.9500
C11A C12A 1.406(10)
C11A H11A 0.9500
C12A H12A 0.9500
C13A N1A 1.465(7)
C13A C14A 1.525(9)
C13A C15A 1.533(9)
C13A H13A 1.0000
C14A H14A 0.9800
C14A H14B 0.9800
C14A H14C 0.9800
C15A O3A 1.249(7)
C15A O4A 1.258(7)
C1B O1B 1.225(8)
C1B N1B 1.394(8)
C1B C2B 1.473(10)
C2B C6B 1.397(10)
C2B C3B 1.402(10)
C3B C4B 1.407(10)
C3B C9B 1.429(11)
C4B C12B 1.348(11)
C4B C5B 1.498(10)
C5B O2B 1.196(8)
C5B N1B 1.388(8)
C6B C7B 1.397(11)
C6B H6B 0.9500
C7B C8B 1.347(13)
C7B H7B 0.9500
C8B C9B 1.427(12)
C8B H8B 0.9500
C9B C10B 1.399(13)
C10B C11B 1.362(13)
C10B H10B 0.9500
C11B C12B 1.430(12)
C11B H11B 0.9500
C12B H12B 0.9500
C13B N1B 1.486(8)
C13B C14B 1.537(9)
C13B C15B 1.539(9)
C13B H13B 1.0000
C14B H14D 0.9800
C14B H14F 0.9800
C14B H14E 0.9800
C15B O3B 1.238(7)
C15B O4B 1.253(7)
C1C O1C 1.229(9)
C1C N1C 1.380(8)
C1C C2C 1.510(10)
C2C C6C 1.349(9)
C2C C3C 1.388(10)
C3C C4C 1.434(9)
C3C C9C 1.459(9)
C4C C12C 1.368(10)
C4C C5C 1.453(9)
C5C O2C 1.243(7)
C5C N1C 1.393(9)
C6C C7C 1.437(10)
C6C H6C 0.9500
C7C C8C 1.363(11)
C7C H7C 0.9500
C8C C9C 1.423(10)
C8C H8C 0.9500
C9C C10C 1.369(11)
C10C C11C 1.382(10)
C10C H10C 0.9500
C11C C12C 1.404(10)
C11C H11C 0.9500
C12C H12C 0.9500
C13C N1C 1.498(8)
C13C C14C 1.499(9)
C13C C15C 1.524(9)
C13C H13C 1.0000
C14C H14G 0.9800
C14C H14I 0.9800
C14C H14H 0.9800
C15C O3C 1.252(7)
C15C O4C 1.261(7)
C1D O1D 1.239(7)
C1D N1D 1.363(8)
C1D C2D 1.489(9)
C2D C6D 1.385(9)
C2D C3D 1.409(9)
C3D C9D 1.419(9)
C3D C4D 1.424(9)
C4D C12D 1.369(9)
C4D C5D 1.450(9)
C5D O2D 1.204(7)
C5D N1D 1.439(8)
C6D C7D 1.367(9)
C6D H6D 0.9500
C7D C8D 1.370(10)
C7D H7D 0.9500
C8D C9D 1.415(9)
C8D H8D 0.9500
C9D C10D 1.397(9)
C10D C11D 1.341(10)
C10D H10D 0.9500
C11D C12D 1.392(10)
C11D H11D 0.9500
C12D H12D 0.9500
C13D N1D 1.504(8)
C13D C15D 1.510(9)
C13D C14D 1.542(9)
C13D H13D 1.0000
C14D H14J 0.9800
C14D H14L 0.9800
C14D H14K 0.9800
C15D O3D 1.247(7)
C15D O4D 1.263(7)
C61 C62 1.333(11)
C61 N5 1.378(9)
C61 H61 0.9500
C62 C63 1.288(16)
C62 H62 0.9500
C63 C64 1.339(16)
C63 H63 0.9500
C64 C65 1.325(11)
C64 H64 0.9500
C65 N5 1.355(8)
C65 H65 0.9500
C66A O17A 1.426(9)
C66A C67A 1.479(10)
C66A H66A 0.9900
C66A H66B 0.9900
C67A C68A 1.467(10)
C67A H67A 0.9900
C67A H67B 0.9900
C68A C69A 1.481(10)
C68A H68A 0.9900
C68A H68B 0.9900
C69A O17A 1.425(10)
C69A H69A 0.9900
C69A H69B 0.9900
C66B C67B 1.467(10)
C66B H66C 0.9900
C66B H66D 0.9900
C67B C68B 1.484(10)
C67B H67C 0.9900
C67B H67D 0.9900
C68B C69B 1.475(10)
C68B H68C 0.9900
C68B H68D 0.9900
C69B H69C 0.9900
C69B H69D 0.9900
O71 C74 1.395(12)
O71 C71 1.425(12)
C71 C72 1.493(13)
C71 H71A 0.9900
C71 H71B 0.9900
C72 C73 1.478(13)
C72 H72A 0.9900
C72 H72B 0.9900
C73 C74 1.441(13)
C73 H73A 0.9900
C73 H73B 0.9900
C74 H74A 0.9900
C74 H74B 0.9900
O81 C81 1.411(14)
O81 C84 1.422(14)
C81 C82 1.429(14)
C81 H81A 0.9900
C81 H81B 0.9900
C82 C83 1.476(15)
C82 H82A 0.9900
C82 H82B 0.9900
C83 C84 1.486(14)
C83 H83A 0.9900
C83 H83B 0.9900
C84 H84A 0.9900
C84 H84B 0.9900
O82 C85 1.435(14)
O82 C88 1.438(13)
C85 C86 1.482(14)
C85 H85A 0.9900
C85 H85B 0.9900
C86 C87 1.483(14)
C86 H86A 0.9900
C86 H86B 0.9900
C87 C88 1.472(14)
C87 H87A 0.9900
C87 H87B 0.9900
C88 H88A 0.9900
C88 H88B 0.9900
O91 C91 1.398(14)
O91 C94 1.434(14)
C91 C92 1.472(14)
C91 H91A 0.9900
C91 H91B 0.9900
C92 C93 1.479(14)
C92 H92A 0.9900
C92 H92B 0.9900
C93 C94 1.485(15)
C93 H93A 0.9900
C93 H93B 0.9900
C94 H94A 0.9900
C94 H94B 0.9900
C95 C96 1.541(15)
C95 H95A 0.9800
C95 H95B 0.9800
C95 H95C 0.9800
C96 C97 1.542(15)
C96 H96A 0.9900
C96 H96B 0.9900
C97 C98 1.520(14)
C97 H97A 0.9900
C97 H97B 0.9900
C98 C99 1.518(15)
C98 H98A 0.9900
C98 H98B 0.9900
C99 C100 1.552(15)
C99 H99A 0.9900
C99 H99B 0.9900
C100 H101 0.9800
C100 H101 0.9800
C100 H101 0.9800

loop_
_geom_torsion_atom_site_label_1
_geom_torsion_atom_site_label_2
_geom_torsion_atom_site_label_3
_geom_torsion_atom_site_label_4
_geom_torsion
O3A Cu1 Cu2 O4D -93.65(18)
O3C Cu1 Cu2 O4D 86.31(18)
O3D Cu1 Cu2 O4D -4.03(17)
O3B Cu1 Cu2 O4D 176.74(18)
O3A Cu1 Cu2 O4B 86.85(19)
O3C Cu1 Cu2 O4B -93.20(19)
O3D Cu1 Cu2 O4B 176.46(18)
O3B Cu1 Cu2 O4B -2.77(18)
O3A Cu1 Cu2 O4C 174.66(18)
O3C Cu1 Cu2 O4C -5.39(17)
O3D Cu1 Cu2 O4C -95.73(17)
O3B Cu1 Cu2 O4C 85.04(17)
O3A Cu1 Cu2 O4A -2.17(18)
O3C Cu1 Cu2 O4A 177.78(18)
O3D Cu1 Cu2 O4A 87.45(17)
O3B Cu1 Cu2 O4A -91.78(18)
O1A C1A C2A C6A 2.5(9)
N1A C1A C2A C6A -175.1(5)
O1A C1A C2A C3A -177.5(6)
N1A C1A C2A C3A 5.0(8)
C6A C2A C3A C4A 178.3(6)
C1A C2A C3A C4A -1.8(9)
C6A C2A C3A C9A 1.8(8)
C1A C2A C3A C9A -178.3(5)
C2A C3A C4A C12A -178.9(6)
C9A C3A C4A C12A -2.5(9)
C2A C3A C4A C5A 0.2(9)
C9A C3A C4A C5A 176.6(5)
C3A C4A C5A O2A 179.3(6)
C12A C4A C5A O2A -1.6(9)
C3A C4A C5A N1A -2.0(8)
C12A C4A C5A N1A 177.1(6)
C3A C2A C6A C7A -2.3(9)
C1A C2A C6A C7A 177.8(6)
C2A C6A C7A C8A 1.5(11)
C6A C7A C8A C9A -0.3(11)
C7A C8A C9A C10A 179.8(7)
C7A C8A C9A C3A -0.2(10)
C4A C3A C9A C8A -177.1(6)
C2A C3A C9A C8A -0.6(9)
C4A C3A C9A C10A 2.9(9)
C2A C3A C9A C10A 179.4(6)
C8A C9A C10A C11A 178.4(7)
C3A C9A C10A C11A -1.6(10)
C9A C10A C11A C12A 0.0(12)
C3A C4A C12A C11A 0.7(10)
C5A C4A C12A C11A -178.4(6)
C10A C11A C12A C4A 0.6(12)
N1A C13A C15A O3A -143.7(6)
C14A C13A C15A O3A -15.2(8)
N1A C13A C15A O4A 39.8(8)
C14A C13A C15A O4A 168.4(6)
O1B C1B C2B C6B 0.2(10)
N1B C1B C2B C6B -176.0(6)
O1B C1B C2B C3B 175.6(7)
N1B C1B C2B C3B -0.6(10)
C6B C2B C3B C4B 176.9(7)
C1B C2B C3B C4B 1.6(11)
C6B C2B C3B C9B -1.5(12)
C1B C2B C3B C9B -176.8(7)
C2B C3B C4B C12B -179.3(8)
C9B C3B C4B C12B -0.8(12)
C2B C3B C4B C5B -2.4(11)
C9B C3B C4B C5B 176.0(7)
C12B C4B C5B O2B -1.2(11)
C3B C4B C5B O2B -178.2(7)
C12B C4B C5B N1B 179.1(7)
C3B C4B C5B N1B 2.2(10)
C3B C2B C6B C7B 3.0(11)
C1B C2B C6B C7B 178.4(7)
C2B C6B C7B C8B -1.7(13)
C6B C7B C8B C9B -1.1(15)
C7B C8B C9B C10B 179.8(10)
C7B C8B C9B C3B 2.6(14)
C2B C3B C9B C10B -178.7(9)
C4B C3B C9B C10B 2.9(13)
C2B C3B C9B C8B -1.2(12)
C4B C3B C9B C8B -179.6(8)
C8B C9B C10B C11B 178.4(10)
C3B C9B C10B C11B -4.4(16)
C9B C10B C11B C12B 3.7(17)
C3B C4B C12B C11B 0.1(14)
C5B C4B C12B C11B -176.9(9)
C10B C11B C12B C4B -1.4(16)
N1B C13B C15B O3B -144.7(6)
C14B C13B C15B O3B -16.9(8)
N1B C13B C15B O4B 37.5(7)
C14B C13B C15B O4B 165.3(6)
O1C C1C C2C C6C 6.1(9)
N1C C1C C2C C6C -178.2(5)
O1C C1C C2C C3C -177.9(6)
N1C C1C C2C C3C -2.1(8)
C6C C2C C3C C4C 177.9(6)
C1C C2C C3C C4C 2.0(9)
C6C C2C C3C C9C -1.4(9)
C1C C2C C3C C9C -177.3(5)
C2C C3C C4C C12C 178.2(6)
C9C C3C C4C C12C -2.6(9)
C2C C3C C4C C5C -1.0(9)
C9C C3C C4C C5C 178.3(5)
C12C C4C C5C O2C 2.2(9)
C3C C4C C5C O2C -178.7(5)
C12C C4C C5C N1C -179.0(6)
C3C C4C C5C N1C 0.1(8)
C3C C2C C6C C7C -0.7(9)
C1C C2C C6C C7C 175.2(5)
C2C C6C C7C C8C 0.6(10)
C6C C7C C8C C9C 1.6(10)
C7C C8C C9C C10C 178.4(7)
C7C C8C C9C C3C -3.5(9)
C2C C3C C9C C10C -178.5(6)
C4C C3C C9C C10C 2.2(9)
C2C C3C C9C C8C 3.4(8)
C4C C3C C9C C8C -175.9(5)
C8C C9C C10C C11C 176.9(6)
C3C C9C C10C C11C -1.0(10)
C9C C10C C11C C12C 0.1(11)
C3C C4C C12C C11C 1.8(10)
C5C C4C C12C C11C -179.1(6)
C10C C11C C12C C4C -0.5(11)
N1C C13C C15C O3C -136.0(6)
C14C C13C C15C O3C -8.9(8)
N1C C13C C15C O4C 47.5(8)
C14C C13C C15C O4C 174.5(6)
O1D C1D C2D C6D -2.7(9)
N1D C1D C2D C6D 177.7(6)
O1D C1D C2D C3D 178.3(6)
N1D C1D C2D C3D -1.3(8)
C6D C2D C3D C9D 1.8(9)
C1D C2D C3D C9D -179.3(6)
C6D C2D C3D C4D -178.7(6)
C1D C2D C3D C4D 0.3(9)
C2D C3D C4D C12D -179.7(7)
C9D C3D C4D C12D -0.2(10)
C2D C3D C4D C5D -3.5(10)
C9D C3D C4D C5D 176.1(6)
C12D C4D C5D O2D 2.8(11)
C3D C4D C5D O2D -173.4(6)
C12D C4D C5D N1D -176.4(7)
C3D C4D C5D N1D 7.3(9)
C3D C2D C6D C7D -1.5(10)
C1D C2D C6D C7D 179.6(6)
C2D C6D C7D C8D -0.1(11)
C6D C7D C8D C9D 1.5(12)
C7D C8D C9D C10D 176.7(8)
C7D C8D C9D C3D -1.1(11)
C2D C3D C9D C10D -178.5(7)
C4D C3D C9D C10D 1.9(10)
C2D C3D C9D C8D -0.5(10)
C4D C3D C9D C8D 179.9(6)
C8D C9D C10D C11D -179.5(9)
C3D C9D C10D C11D -1.7(13)
C9D C10D C11D C12D -0.2(15)
C3D C4D C12D C11D -1.8(12)
C5D C4D C12D C11D -178.1(8)
C10D C11D C12D C4D 2.1(15)
N1D C13D C15D O3D -141.0(5)
C14D C13D C15D O3D -14.2(8)
N1D C13D C15D O4D 41.3(6)
C14D C13D C15D O4D 168.1(5)
N5 C61 C62 C63 -1.9(19)
C61 C62 C63 C64 2(3)
C62 C63 C64 C65 0(2)
C63 C64 C65 N5 -2.1(17)
O2A C5A N1A C1A -175.6(5)
C4A C5A N1A C1A 5.6(8)
O2A C5A N1A C13A -2.3(8)
C4A C5A N1A C13A 178.9(5)
O1A C1A N1A C5A 175.2(5)
C2A C1A N1A C5A -7.1(8)
O1A C1A N1A C13A 2.0(8)
C2A C1A N1A C13A 179.7(5)
C14A C13A N1A C5A -78.1(7)
C15A C13A N1A C5A 52.6(7)
C14A C13A N1A C1A 95.5(7)
C15A C13A N1A C1A -133.8(6)
O2B C5B N1B C1B 179.1(6)
C4B C5B N1B C1B -1.3(10)
O2B C5B N1B C13B 18.6(10)
C4B C5B N1B C13B -161.7(6)
O1B C1B N1B C5B -175.8(6)
C2B C1B N1B C5B 0.5(9)
O1B C1B N1B C13B -16.0(9)
C2B C1B N1B C13B 160.3(6)
C14B C13B N1B C5B -76.9(7)
C15B C13B N1B C5B 51.2(7)
C14B C13B N1B C1B 121.0(6)
C15B C13B N1B C1B -111.0(6)
O1C C1C N1C C5C 177.1(5)
C2C C1C N1C C5C 1.3(8)
O1C C1C N1C C13C -0.1(8)
C2C C1C N1C C13C -175.9(5)
O2C C5C N1C C1C 178.5(5)
C4C C5C N1C C1C -0.4(8)
O2C C5C N1C C13C -4.4(8)
C4C C5C N1C C13C 176.8(5)
C14C C13C N1C C1C 101.9(7)
C15C C13C N1C C1C -129.2(6)
C14C C13C N1C C5C -75.5(7)
C15C C13C N1C C5C 53.4(7)
O1D C1D N1D C5D -173.8(6)
C2D C1D N1D C5D 5.7(9)
O1D C1D N1D C13D -11.0(9)
C2D C1D N1D C13D 168.5(5)
O2D C5D N1D C1D 171.9(6)
C4D C5D N1D C1D -8.8(9)
O2D C5D N1D C13D 8.5(9)
C4D C5D N1D C13D -172.2(5)
C15D C13D N1D C1D -111.5(6)
C14D C13D N1D C1D 119.4(6)
C15D C13D N1D C5D 53.0(6)
C14D C13D N1D C5D -76.1(7)
C64 C65 N5 C61 1.8(12)
C64 C65 N5 Cu2 179.7(8)
C62 C61 N5 C65 0.3(11)
C62 C61 N5 Cu2 -177.5(8)
O4D Cu2 N5 C65 -17.9(5)
O4B Cu2 N5 C65 161.4(5)
O4C Cu2 N5 C65 73.4(5)
O4A Cu2 N5 C65 -109.1(5)
O4D Cu2 N5 C61 159.8(5)
O4B Cu2 N5 C61 -20.8(5)
O4C Cu2 N5 C61 -108.9(5)
O4A Cu2 N5 C61 68.6(5)
O4A C15A O3A Cu1 -0.4(9)
C13A C15A O3A Cu1 -176.4(4)
O3D Cu1 O3A C15A -82.0(5)
O3B Cu1 O3A C15A 83.4(5)
O17A Cu1 O3A C15A 179.5(4)
Cu2 Cu1 O3A C15A 2.1(4)
O3A C15A O4A Cu2 -2.6(9)
C13A C15A O4A Cu2 173.3(4)
O4D Cu2 O4A C15A 87.4(5)
O4B Cu2 O4A C15A -84.8(5)
O4C Cu2 O4A C15A -7.6(9)
N5 Cu2 O4A C15A -179.2(5)
Cu1 Cu2 O4A C15A 3.0(4)
O4B C15B O3B Cu1 -2.1(9)
C13B C15B O3B Cu1 -179.5(4)
O3A Cu1 O3B C15B -84.7(5)
O3C Cu1 O3B C15B 90.0(5)
O3D Cu1 O3B C15B 0.3(10)
O17A Cu1 O3B C15B -177.5(5)
Cu2 Cu1 O3B C15B 3.3(4)
O3B C15B O4B Cu2 -1.6(9)
C13B C15B O4B Cu2 175.9(4)
O4C Cu2 O4B C15B -78.7(5)
O4A Cu2 O4B C15B 84.5(5)
N5 Cu2 O4B C15B -175.7(5)
Cu1 Cu2 O4B C15B 3.2(4)
O4C C15C O3C Cu1 -9.8(8)
C13C C15C O3C Cu1 174.0(4)
O3D Cu1 O3C C15C 93.3(4)
O3B Cu1 O3C C15C -72.0(5)
O17A Cu1 O3C C15C -168.1(4)
Cu2 Cu1 O3C C15C 9.3(4)
O3C C15C O4C Cu2 2.5(8)
C13C C15C O4C Cu2 178.7(4)
O4D Cu2 O4C C15C -80.8(5)
O4B Cu2 O4C C15C 91.6(5)
O4A Cu2 O4C C15C 14.2(9)
N5 Cu2 O4C C15C -174.2(5)
Cu1 Cu2 O4C C15C 3.6(4)
O4D C15D O3D Cu1 -7.7(8)
C13D C15D O3D Cu1 175.0(4)
O3A Cu1 O3D C15D 94.8(4)
O3C Cu1 O3D C15D -79.9(4)
O3B Cu1 O3D C15D 9.8(9)
O17A Cu1 O3D C15D -172.4(4)
Cu2 Cu1 O3D C15D 6.8(4)
O3D C15D O4D Cu2 2.3(8)
C13D C15D O4D Cu2 179.8(4)
O4C Cu2 O4D C15D 84.2(4)
O4A Cu2 O4D C15D -78.6(4)
N5 Cu2 O4D C15D -178.6(4)
Cu1 Cu2 O4D C15D 2.6(4)
O17A C66A C67A C68A -11(2)
C66A C67A C68A C69A -12(3)
C67A C68A C69A O17A 32(3)
C68A C69A O17A C66A -41(3)
C68A C69A O17A Cu1 93(2)
C67A C66A O17A C69A 32(2)
C67A C66A O17A Cu1 -106.8(15)
O3A Cu1 O17A C69A -175.3(9)
O3C Cu1 O17A C69A 4.5(10)
O3D Cu1 O17A C69A 94.8(10)
O3B Cu1 O17A C69A -85.7(10)
O3A Cu1 O17A C66A -45.4(8)
O3C Cu1 O17A C66A 134.4(8)
O3D Cu1 O17A C66A -135.2(8)
O3B Cu1 O17A C66A 44.2(8)
